data_4514571
loop_
_publ_author_name
'Leblanc, Antonin'
'Mercier, Nicolas'
'Allain, Magali'
'Dittmer, Jens'
'Pauport\'e, Thierry'
'Fernandez, Vincent'
'Boucher, Florent'
'Kepenekian, Mikael'
'Katan, Claudine'

_publ_section_title
;
 Enhanced Stability and Band Gap Tuning of
 \a-[HC(NH<sub>2</sub>)<sub>2</sub>]PbI<sub>3</sub> Hybrid Perovskite by
 Large Cation Integration.
;
_journal_issue 23
_journal_name_full 'ACS applied materials &amp; interfaces'
_journal_page_first 20743
_journal_page_last 20751
_journal_paper_doi 10.1021/acsami.9b00210
_journal_volume 11
_journal_year 2019
_chemical_formula_moiety 'I3.62 Pb1.12'
_chemical_formula_sum 'I3.62 Pb1.12'
_chemical_formula_weight 691.43
_space_group_IT_number 83
_space_group_name_Hall '-P 4'
_space_group_name_H-M_alt 'P 4/m'
_symmetry_cell_setting tetragonal
_symmetry_space_group_name_Hall '-P 4'
_symmetry_space_group_name_H-M 'P 4/m'
_atom_sites_solution_hydrogens notdet
_atom_sites_solution_primary direct
_atom_sites_solution_secondary difmap
_audit_creation_method SHELXL-97
_cell_angle_alpha 90.00
_cell_angle_beta 90.00
_cell_angle_gamma 90.00
_cell_formula_units_Z 4
_cell_length_a 14.471(8)
_cell_length_b 14.471(7)
_cell_length_c 6.448(6)
_cell_measurement_reflns_used 2176
_cell_measurement_temperature 293(2)
_cell_measurement_theta_max 27.48
_cell_measurement_theta_min 3.46
_cell_volume 1350.3(16)
_computing_cell_refinement 'Dirax (Duisenberg, 1992)'
_computing_data_collection 'Collect (Hooft, 2008)'
_computing_data_reduction 'EvalCCD (Duisenberg et al., 2000)'
_computing_molecular_graphics 'DIAMOND 3.2k (Crystal Impact GbR, 2014)'
_computing_publication_material 'WinGX publication routines (Farrugia, 1999)'
_computing_structure_refinement 'SHELXL-97 (Sheldrick, 2008)'
_computing_structure_solution 'SHELXS-97 (Sheldrick, 2008)'
_diffrn_ambient_temperature 293(2)
_diffrn_detector_area_resol_mean 9
_diffrn_measured_fraction_theta_full 0.992
_diffrn_measured_fraction_theta_max 0.993
_diffrn_measurement_device_type KappaCCD
_diffrn_measurement_method CCD
_diffrn_radiation_monochromator 'horizontally mounted graphite crystal'
_diffrn_radiation_source 'fine-focus sealed tube'
_diffrn_radiation_type MoK\a
_diffrn_radiation_wavelength 0.71073
_diffrn_reflns_av_R_equivalents 0.0783
_diffrn_reflns_av_sigmaI/netI 0.0396
_diffrn_reflns_limit_h_max 18
_diffrn_reflns_limit_h_min -18
_diffrn_reflns_limit_k_max 18
_diffrn_reflns_limit_k_min -18
_diffrn_reflns_limit_l_max 8
_diffrn_reflns_limit_l_min -7
_diffrn_reflns_number 16932
_diffrn_reflns_theta_full 26.00
_diffrn_reflns_theta_max 27.48
_diffrn_reflns_theta_min 3.46
_exptl_absorpt_coefficient_mu 22.192
_exptl_absorpt_correction_T_max 0.058
_exptl_absorpt_correction_T_min 0.027
_exptl_absorpt_correction_type multi-scan
_exptl_absorpt_process_details
;
 '(SADABS (Sheldrick, Bruker, 2008))'
;
_exptl_crystal_colour red
_exptl_crystal_density_diffrn 3.401
_exptl_crystal_density_method 'not measured'
_exptl_crystal_description prism
_exptl_crystal_F_000 1135
_exptl_crystal_size_max 0.206
_exptl_crystal_size_mid 0.134
_exptl_crystal_size_min 0.128
_refine_diff_density_max 1.145
_refine_diff_density_min -1.753
_refine_diff_density_rms 0.190
_refine_ls_extinction_method none
_refine_ls_goodness_of_fit_ref 1.014
_refine_ls_hydrogen_treatment undef
_refine_ls_matrix_type full
_refine_ls_number_parameters 33
_refine_ls_number_reflns 1690
_refine_ls_number_restraints 0
_refine_ls_restrained_S_all 1.014
_refine_ls_R_factor_all 0.1055
_refine_ls_R_factor_gt 0.0477
_refine_ls_shift/su_max 0.001
_refine_ls_shift/su_mean 0.000
_refine_ls_structure_factor_coef Fsqd
_refine_ls_weighting_details 'calc w=1/[\s^2^(Fo^2^)+(0.0671P)^2^+6.1208P] where P=(Fo^2^+2Fc^2^)/3'
_refine_ls_weighting_scheme calc
_refine_ls_wR_factor_gt 0.1301
_refine_ls_wR_factor_ref 0.1641
_reflns_number_gt 888
_reflns_number_total 1690
_reflns_threshold_expression >2sigma(I)
_cod_data_source_file am9b00210_si_002.cif
_cod_data_source_block shelxl
_cod_original_cell_volume 1350.2(4)
_cod_database_code 4514571

loop_
_symmetry_equiv_pos_as_xyz
'x, y, z'
'-x, -y, z'
'-y, x, z'
'y, -x, z'
'-x, -y, -z'
'x, y, -z'
'y, -x, -z'
'-y, x, -z'

loop_
_atom_site_label
_atom_site_type_symbol
_atom_site_fract_x
_atom_site_fract_y
_atom_site_fract_z
_atom_site_U_iso_or_equiv
_atom_site_adp_type
_atom_site_occupancy
_atom_site_symmetry_multiplicity
_atom_site_calc_flag
_atom_site_refinement_flags
I2 I 0.79670(8) 0.89722(9) 0.5000 0.1195(7) Uani 1 2 d S
I4 I 0.69748(8) 0.60136(7) 0.5000 0.0959(5) Uani 1 2 d S
I5 I 0.59756(9) 0.79904(9) 0.0000 0.0993(6) Uani 1 2 d S
I1 I 1.0000 1.0000 0.0000 0.1002(17) Uani 0.48 8 d SP
I3 I 0.5000 1.0000 0.5000 0.0917(6) Uani 1 4 d S
Pb1 Pb 1.0000 1.0000 0.5000 0.0551(6) Uani 0.48 8 d SP
Pb2 Pb 0.60234(3) 0.80003(3) 0.5000 0.0524(3) Uani 1 2 d S

loop_
_atom_site_aniso_label
_atom_site_aniso_U_11
_atom_site_aniso_U_22
_atom_site_aniso_U_33
_atom_site_aniso_U_23
_atom_site_aniso_U_13
_atom_site_aniso_U_12
I2 0.0700(8) 0.1253(13) 0.1632(18) 0.000 0.000 -0.0383(8)
I4 0.1085(11) 0.0614(7) 0.1177(13) 0.000 0.000 0.0331(7)
I5 0.1327(12) 0.1257(12) 0.0395(7) 0.000 0.000 0.0096(8)
I1 0.125(3) 0.125(3) 0.050(3) 0.000 0.000 0.000
I3 0.1087(13) 0.0593(9) 0.1071(16) 0.000 0.000 0.0331(9)
Pb1 0.0520(8) 0.0520(8) 0.0612(16) 0.000 0.000 0.000
Pb2 0.0558(4) 0.0506(4) 0.0508(4) 0.000 0.000 0.0033(2)

loop_
_atom_type_symbol
_atom_type_description
_atom_type_scat_dispersion_real
_atom_type_scat_dispersion_imag
_atom_type_scat_source
I I -0.4742 1.8119 'International Tables Vol C Tables 4.2.6.8 and 6.1.1.4'
Pb Pb -3.3944 10.1111 'International Tables Vol C Tables 4.2.6.8 and 6.1.1.4'

loop_
_geom_angle_atom_site_label_1
_geom_angle_atom_site_label_2
_geom_angle_atom_site_label_3
_geom_angle
_geom_angle_site_symmetry_1
_geom_angle_site_symmetry_3
Pb2 I2 Pb1 179.75(5) . .
Pb2 I4 Pb2 178.87(4) . 7_566
Pb2 I5 Pb2 177.49(5) . 1_554
Pb1 I1 Pb1 180.0 1_554 .
Pb2 I3 Pb2 180.000(17) . 5_676
I1 Pb1 I1 180.0 1_556 .
I1 Pb1 I2 90.0 1_556 .
I1 Pb1 I2 90.0 . .
I1 Pb1 I2 90.0 1_556 7_576
I1 Pb1 I2 90.0 . 7_576
I2 Pb1 I2 90.0 . 7_576
I1 Pb1 I2 90.0 1_556 5_776
I1 Pb1 I2 90.0 . 5_776
I2 Pb1 I2 180.0 . 5_776
I2 Pb1 I2 90.0 7_576 5_776
I1 Pb1 I2 90.0 1_556 3_755
I1 Pb1 I2 90.0 . 3_755
I2 Pb1 I2 90.0 . 3_755
I2 Pb1 I2 180.0 7_576 3_755
I2 Pb1 I2 90.0 5_776 3_755
I2 Pb2 I4 90.98(3) . .
I2 Pb2 I5 91.21(2) . 1_556
I4 Pb2 I5 90.30(2) . 1_556
I2 Pb2 I5 91.21(2) . .
I4 Pb2 I5 90.30(2) . .
I5 Pb2 I5 177.49(5) 1_556 .
I2 Pb2 I3 90.53(3) . .
I4 Pb2 I3 178.49(3) . .
I5 Pb2 I3 89.67(2) 1_556 .
I5 Pb2 I3 89.67(2) . .
I2 Pb2 I4 179.85(4) . 3_655
I4 Pb2 I4 88.87(4) . 3_655
I5 Pb2 I4 88.79(2) 1_556 3_655
I5 Pb2 I4 88.79(2) . 3_655
I3 Pb2 I4 89.62(2) . 3_655

loop_
_geom_bond_atom_site_label_1
_geom_bond_atom_site_label_2
_geom_bond_distance
_geom_bond_site_symmetry_2
I2 Pb2 3.1448(12) .
I2 Pb1 3.2966(10) .
I4 Pb2 3.1877(10) .
I4 Pb2 3.3004(10) 7_566
I5 Pb2 3.2246(10) .
I5 Pb2 3.2246(10) 1_554
I1 Pb1 3.2238 1_554
I1 Pb1 3.2238 .
I3 Pb2 3.2508(5) .
I3 Pb2 3.2508(5) 5_676
Pb1 I1 3.2238 1_556
Pb1 I2 3.2966(10) 7_576
Pb1 I2 3.2966(10) 5_776
Pb1 I2 3.2966(10) 3_755
Pb2 I5 3.2246(10) 1_556
Pb2 I4 3.3003(10) 3_655
